data_7225464
loop_
_publ_author_name
'Dong, Ruo-Ting'
'Chen, Xin-Li'
'Cui, Xiao'
'Chen, Su-Su'
'Shen, Mo-Yuan'
'Li, Chu-Wen'
'Li, Qian-Hong'
'Hu, Ming-Yuan'
'Huang, Lan-Fen'
'Deng, Hong'

_publ_section_title
;
 Copper(i)--lanthanide(iii) heterometallic metal--organic frameworks
 constructed from 3-(3-pyridyl)acrylic acid: syntheses, structures, and
 properties
;
_journal_issue 29
_journal_name_full CrystEngComm
_journal_page_first 5547
_journal_paper_doi 10.1039/C6CE00637J
_journal_volume 18
_journal_year 2016
_chemical_formula_moiety '2(C24 H23 Br Cu N3 Nd O8), O'
_chemical_formula_sum 'C48 H46 Br2 Cu2 N6 Nd2 O17'
_chemical_formula_weight 1554.29
_space_group_crystal_system monoclinic
_space_group_IT_number 15
_space_group_name_Hall '-C 2yc'
_space_group_name_H-M_alt 'C 1 2/c 1'
_symmetry_space_group_name_Hall '-C 2yc'
_symmetry_space_group_name_H-M 'C 1 2/c 1'
_atom_sites_solution_hydrogens mixed
_audit_creation_date 2016-05-30
_audit_creation_method
;
Olex2 1.2
(compiled 2016.02.19 svn.r3266 for OlexSys, GUI svn.r5155)
;
_audit_update_record
;
2016-06-02 deposited with the CCDC.
2016-06-06 downloaded from the CCDC.
;
_cell_angle_alpha 90
_cell_angle_beta 110.156(2)
_cell_angle_gamma 90
_cell_formula_units_Z 4
_cell_length_a 22.175(4)
_cell_length_b 9.3814(17)
_cell_length_c 28.994(5)
_cell_measurement_reflns_used 3795
_cell_measurement_temperature 296(2)
_cell_measurement_theta_max 27.976
_cell_measurement_theta_min 1.957
_cell_volume 5662.3(17)
_computing_cell_refinement 'SAINT v7.68A (Bruker, 2009)'
_computing_data_collection 'Apex2 (Bruker, 2005)'
_computing_data_reduction 'SAINT v7.68A (Bruker, 2009)'
_computing_molecular_graphics 'Olex2 (Dolomanov et al., 2009)'
_computing_publication_material 'Olex2 (Dolomanov et al., 2009)'
_computing_structure_refinement 'ShelXL (Sheldrick, 2015)'
_computing_structure_solution 'SHELXTL 6.12 (Bruker, 2000-2003)'
_diffrn_ambient_temperature 296.15
_diffrn_measured_fraction_theta_full 0.996
_diffrn_measured_fraction_theta_max 0.959
_diffrn_measurement_device_type 'Bruker APEX-II CCD'
_diffrn_measurement_method '\f and \w scans'
_diffrn_radiation_monochromator graphite
_diffrn_radiation_type MoK\a
_diffrn_radiation_wavelength 0.71073
_diffrn_reflns_av_R_equivalents 0.0391
_diffrn_reflns_av_unetI/netI 0.0541
_diffrn_reflns_Laue_measured_fraction_full 0.996
_diffrn_reflns_Laue_measured_fraction_max 0.959
_diffrn_reflns_limit_h_max 29
_diffrn_reflns_limit_h_min -28
_diffrn_reflns_limit_k_max 12
_diffrn_reflns_limit_k_min -8
_diffrn_reflns_limit_l_max 38
_diffrn_reflns_limit_l_min -33
_diffrn_reflns_number 16730
_diffrn_reflns_point_group_measured_fraction_full 0.996
_diffrn_reflns_point_group_measured_fraction_max 0.959
_diffrn_reflns_theta_full 25.242
_diffrn_reflns_theta_max 27.976
_diffrn_reflns_theta_min 1.957
_diffrn_source 'fine-focus sealed tube'
_diffrn_standards_number 0
_exptl_absorpt_coefficient_mu 4.027
_exptl_absorpt_correction_type multi-scan
_exptl_absorpt_process_details 'Apex2 (Bruker, 2005)'
_exptl_crystal_colour orange
_exptl_crystal_density_diffrn 1.821
_exptl_crystal_description block
_exptl_crystal_F_000 3032
_exptl_crystal_size_max 0.3
_exptl_crystal_size_mid 0.2
_exptl_crystal_size_min 0.2
_exptl_transmission_factor_max 0.447
_exptl_transmission_factor_min 0.396
_refine_diff_density_max 1.356
_refine_diff_density_min -0.835
_refine_diff_density_rms 0.124
_refine_ls_extinction_method none
_refine_ls_goodness_of_fit_ref 1.028
_refine_ls_hydrogen_treatment constr
_refine_ls_matrix_type full
_refine_ls_number_parameters 354
_refine_ls_number_reflns 6553
_refine_ls_number_restraints 0
_refine_ls_restrained_S_all 1.028
_refine_ls_R_factor_all 0.0618
_refine_ls_R_factor_gt 0.0409
_refine_ls_shift/su_max 0.005
_refine_ls_shift/su_mean 0.000
_refine_ls_structure_factor_coef Fsqd
_refine_ls_weighting_details 'w=1/[\s^2^(Fo^2^)+(0.0491P)^2^] where P=(Fo^2^+2Fc^2^)/3'
_refine_ls_weighting_scheme calc
_refine_ls_wR_factor_gt 0.0929
_refine_ls_wR_factor_ref 0.1025
_reflns_Friedel_coverage 0.000
_reflns_number_gt 4898
_reflns_number_total 6832
_reflns_threshold_expression 'I > 2\s(I)'
_cod_data_source_file c6ce00637j2.cif
_cod_data_source_block 12
_cod_depositor_comments 'Adding full bibliography for 7225454--7225470.cif.'
_cod_original_cell_volume 5662.2(18)
_cod_database_code 7225464
_shelx_space_group_comment
;
The symmetry employed for this shelxl refinement is uniquely defined
by the following loop, which should always be used as a source of
symmetry information in preference to the above space-group names.
They are only intended as comments.
;
_exptl_absorpt_special_details
;
SADABS-2008/1 (Bruker,2008) was used for absorption correction.
wR2(int) was 0.0914 before and 0.0438 after correction.
The Ratio of minimum to maximum transmission is 0.7788.
The \l/2 correction factor is 0.0015.
;
_olex2_refinement_description
;
1. Fixed Uiso
 At 1.2 times of:
  All C(H) groups
 At 1.5 times of:
  All O(H,H) groups
2. Others
 Fixed Sof: O3W(0.5)
3.a Rotating group:
 O1W(H1WA,H1WB), O2W(H2WA,H2WB)
3.b Aromatic/amide H refined with riding coordinates:
 C3(H3), C2(H2), C7(H7), C8(H8), C24(H24), C21(H21), C11(H11), C16(H16),
 C15(H15), C5(H5), C14(H14), C23(H23), C22(H22), C13(H13), C10(H10), C18(H18),
 C19(H19), C6(H6)
;
_shelx_shelxl_version_number 2014/7
_olex2_submission_special_instructions 'No special instructions were received'

loop_
_space_group_symop_operation_xyz
'x, y, z'
'-x, y, -z+1/2'
'x+1/2, y+1/2, z'
'-x+1/2, y+1/2, -z+1/2'
'-x, -y, -z'
'x, -y, z-1/2'
'-x+1/2, -y+1/2, -z'
'x+1/2, -y+1/2, z-1/2'

loop_
_atom_site_label
_atom_site_type_symbol
_atom_site_fract_x
_atom_site_fract_y
_atom_site_fract_z
_atom_site_U_iso_or_equiv
_atom_site_adp_type
_atom_site_occupancy
_atom_site_site_symmetry_order
_atom_site_calc_flag
_atom_site_refinement_flags_posn
_atom_site_refinement_flags_occupancy
Nd1 Nd 0.49113(2) 0.73277(2) 1.01259(2) 0.02849(9) Uani 1 1 d . .
Cu3 Cu 0.06612(4) 0.55557(9) 0.75297(3) 0.0662(2) Uani 1 1 d . .
O2 O 0.40991(16) 0.8925(3) 1.02229(13) 0.0434(8) Uani 1 1 d . .
O1W O 0.59755(16) 0.6354(4) 1.06196(13) 0.0470(9) Uani 1 1 d . .
H1WA H 0.6042 0.5564 1.0491 0.071 Uiso 1 1 d GR .
H1WB H 0.5991 0.6188 1.0917 0.071 Uiso 1 1 d GR .
C1 C 0.4077(2) 1.0263(5) 1.02283(16) 0.0338(10) Uani 1 1 d . .
O2W O 0.54419(16) 0.8914(4) 1.08855(12) 0.0433(8) Uani 1 1 d . .
H2WA H 0.5222 0.8893 1.1093 0.065 Uiso 1 1 d GR .
H2WB H 0.5460 0.9822 1.0798 0.065 Uiso 1 1 d GR .
C3 C 0.3506(2) 1.2263(5) 1.04387(18) 0.0383(11) Uani 1 1 d . .
H3 H 0.3775 1.2857 1.0340 0.046 Uiso 1 1 calc R .
C4 C 0.3023(2) 1.2972(5) 1.06091(18) 0.0396(11) Uani 1 1 d . .
C2 C 0.3592(2) 1.0918(5) 1.0412(2) 0.0444(12) Uani 1 1 d . .
H2 H 0.3332 1.0308 1.0515 0.053 Uiso 1 1 calc R .
N1 N 0.2124(2) 1.2779(5) 1.08895(18) 0.0517(12) Uani 1 1 d . .
C7 C 0.2112(3) 1.4195(7) 1.0913(2) 0.0610(17) Uani 1 1 d . .
H7 H 0.1798 1.4625 1.1010 0.073 Uiso 1 1 calc R .
C8 C 0.2574(2) 1.2203(6) 1.07357(19) 0.0430(12) Uani 1 1 d . .
H8 H 0.2584 1.1216 1.0713 0.052 Uiso 1 1 calc R .
C24 C 0.0532(3) 0.2617(6) 0.7152(2) 0.0518(14) Uani 1 1 d . .
H24 H 0.0328 0.3099 0.6859 0.062 Uiso 1 1 calc R .
C21 C 0.0849(3) 0.0443(8) 0.7581(2) 0.0681(18) Uani 1 1 d . .
H21 H 0.0862 -0.0548 0.7594 0.082 Uiso 1 1 calc R .
C20 C 0.0549(3) 0.1142(6) 0.71375(19) 0.0479(13) Uani 1 1 d . .
N2 N 0.1432(2) 0.6695(5) 0.75190(16) 0.0534(12) Uani 1 1 d . .
C11 C 0.3092(4) 0.7682(7) 0.8387(3) 0.0703(19) Uani 1 1 d . .
H11 H 0.3411 0.8306 0.8374 0.084 Uiso 1 1 calc R .
C12 C 0.2510(3) 0.7540(7) 0.7933(2) 0.0654(19) Uani 1 1 d . .
C16 C 0.1950(3) 0.6869(7) 0.7920(2) 0.0593(16) Uani 1 1 d . .
H16 H 0.1933 0.6510 0.8214 0.071 Uiso 1 1 calc R .
C15 C 0.1470(3) 0.7241(7) 0.7107(2) 0.0639(18) Uani 1 1 d . .
H15 H 0.1122 0.7127 0.6817 0.077 Uiso 1 1 calc R .
C5 C 0.3000(3) 1.4436(6) 1.0639(2) 0.0548(15) Uani 1 1 d . .
H5 H 0.3287 1.5009 1.0553 0.066 Uiso 1 1 calc R .
C14 C 0.2007(4) 0.7973(10) 0.7088(3) 0.095(3) Uani 1 1 d . .
H14 H 0.2007 0.8356 0.6793 0.114 Uiso 1 1 calc R .
N3 N 0.0793(2) 0.3398(5) 0.75639(16) 0.0539(12) Uani 1 1 d . .
C23 C 0.1079(3) 0.2686(8) 0.7976(2) 0.0662(19) Uani 1 1 d . .
H23 H 0.1259 0.3201 0.8266 0.079 Uiso 1 1 calc R .
C22 C 0.1124(4) 0.1235(9) 0.7998(2) 0.085(2) Uani 1 1 d . .
H22 H 0.1341 0.0785 0.8295 0.102 Uiso 1 1 calc R .
C13 C 0.2522(4) 0.8125(11) 0.7495(3) 0.095(3) Uani 1 1 d . .
H13 H 0.2883 0.8613 0.7486 0.113 Uiso 1 1 calc R .
Br2 Br 0.02873(3) 0.61279(8) 0.82328(2) 0.0690(2) Uani 1 1 d . .
C10 C 0.3180(4) 0.7060(7) 0.8765(3) 0.074(2) Uani 1 1 d . .
H10 H 0.2864 0.6434 0.8786 0.088 Uiso 1 1 calc R .
C18 C 0.0044(3) 0.0882(5) 0.62327(18) 0.0466(13) Uani 1 1 d . .
H18 H 0.0038 0.1867 0.6193 0.056 Uiso 1 1 calc R .
C19 C 0.0251(3) 0.0359(6) 0.66795(18) 0.0468(13) Uani 1 1 d . .
H19 H 0.0203 -0.0618 0.6708 0.056 Uiso 1 1 calc R .
C9 C 0.3797(3) 0.7250(6) 0.9224(2) 0.0554(16) Uani 1 1 d . .
O4 O 0.38440(17) 0.6423(4) 0.95675(15) 0.0541(10) Uani 1 1 d . .
O3 O 0.4219(2) 0.8169(4) 0.92498(13) 0.0569(10) Uani 1 1 d . .
O5 O -0.01846(15) 0.0487(3) 0.53862(11) 0.0381(8) Uani 1 1 d . .
O6 O -0.03227(18) -0.1303(4) 0.58294(12) 0.0476(9) Uani 1 1 d . .
C17 C -0.0179(2) -0.0015(5) 0.57954(16) 0.0349(11) Uani 1 1 d . .
O1 O 0.44437(17) 1.1058(4) 1.01030(14) 0.0496(9) Uani 1 1 d . .
O3W O 0.3369(4) 0.7863(9) 0.0884(4) 0.078(3) Uani 0.5 1 d . P
C6 C 0.2535(3) 1.5029(6) 1.0800(2) 0.0652(17) Uani 1 1 d . .
H6 H 0.2515 1.6013 1.0831 0.078 Uiso 1 1 calc R .

loop_
_atom_site_aniso_label
_atom_site_aniso_U_11
_atom_site_aniso_U_22
_atom_site_aniso_U_33
_atom_site_aniso_U_23
_atom_site_aniso_U_13
_atom_site_aniso_U_12
Nd1 0.03185(14) 0.02488(14) 0.02989(14) 0.00054(10) 0.01209(10) 0.00519(10)
Cu3 0.0763(6) 0.0645(5) 0.0567(5) -0.0159(4) 0.0213(4) -0.0119(4)
O2 0.043(2) 0.0305(19) 0.063(2) -0.0012(16) 0.0257(18) 0.0104(15)
O1W 0.045(2) 0.035(2) 0.053(2) -0.0058(16) 0.0078(17) 0.0110(16)
C1 0.035(3) 0.029(3) 0.039(3) 0.002(2) 0.014(2) 0.009(2)
O2W 0.052(2) 0.037(2) 0.041(2) 0.0003(15) 0.0164(17) 0.0062(16)
C3 0.033(3) 0.041(3) 0.043(3) -0.004(2) 0.014(2) 0.003(2)
C4 0.032(3) 0.042(3) 0.042(3) -0.007(2) 0.009(2) 0.008(2)
C2 0.044(3) 0.032(3) 0.066(4) 0.005(2) 0.030(3) 0.006(2)
N1 0.040(3) 0.061(3) 0.059(3) -0.017(2) 0.023(2) 0.000(2)
C7 0.041(3) 0.061(4) 0.086(4) -0.030(3) 0.028(3) 0.003(3)
C8 0.038(3) 0.043(3) 0.050(3) -0.010(2) 0.017(2) 0.003(2)
C24 0.067(4) 0.056(4) 0.035(3) 0.001(2) 0.022(3) 0.005(3)
C21 0.081(5) 0.071(4) 0.046(4) 0.000(3) 0.014(3) 0.028(4)
C20 0.065(4) 0.046(3) 0.036(3) 0.000(2) 0.022(3) 0.009(3)
N2 0.056(3) 0.061(3) 0.037(3) -0.013(2) 0.007(2) 0.000(2)
C11 0.077(5) 0.068(5) 0.066(5) -0.012(4) 0.025(4) 0.014(4)
C12 0.036(3) 0.094(5) 0.057(4) -0.028(3) 0.004(3) 0.006(3)
C16 0.065(4) 0.064(4) 0.043(3) -0.010(3) 0.011(3) 0.005(3)
C15 0.049(4) 0.093(5) 0.041(3) -0.018(3) 0.005(3) -0.008(3)
C5 0.048(3) 0.037(3) 0.084(4) -0.008(3) 0.029(3) 0.004(2)
C14 0.073(5) 0.161(8) 0.046(4) -0.012(4) 0.015(4) -0.029(5)
N3 0.056(3) 0.067(3) 0.038(3) -0.012(2) 0.014(2) 0.001(2)
C23 0.065(4) 0.090(5) 0.036(3) -0.012(3) 0.008(3) 0.019(4)
C22 0.103(6) 0.100(6) 0.041(4) 0.005(4) 0.011(4) 0.037(5)
C13 0.061(5) 0.161(8) 0.058(4) -0.024(5) 0.016(4) -0.026(5)
Br2 0.0784(5) 0.0835(5) 0.0449(4) -0.0168(3) 0.0211(3) 0.0090(4)
C10 0.072(5) 0.054(4) 0.086(6) 0.003(4) 0.015(4) 0.017(3)
C18 0.068(4) 0.033(3) 0.045(3) -0.004(2) 0.028(3) -0.004(2)
C19 0.068(4) 0.035(3) 0.043(3) 0.004(2) 0.027(3) 0.003(3)
C9 0.057(4) 0.037(3) 0.056(4) -0.018(3) -0.001(3) 0.020(3)
O4 0.044(2) 0.037(2) 0.066(3) -0.0095(19) -0.0009(19) 0.0073(17)
O3 0.077(3) 0.043(2) 0.046(2) 0.0018(18) 0.014(2) 0.018(2)
O5 0.048(2) 0.0365(19) 0.0328(18) 0.0002(14) 0.0180(15) -0.0067(15)
O6 0.076(3) 0.0333(19) 0.044(2) -0.0008(15) 0.0339(19) -0.0113(18)
C17 0.046(3) 0.031(3) 0.033(3) 0.0012(19) 0.022(2) 0.001(2)
O1 0.050(2) 0.041(2) 0.073(3) 0.0052(18) 0.041(2) 0.0035(17)
O3W 0.066(6) 0.056(5) 0.099(7) 0.019(5) 0.013(5) -0.040(4)
C6 0.054(4) 0.041(3) 0.104(5) -0.023(3) 0.031(4) 0.005(3)

loop_
_atom_type_symbol
_atom_type_description
_atom_type_scat_dispersion_real
_atom_type_scat_dispersion_imag
_atom_type_scat_source
C C 0.0033 0.0016 'International Tables Vol C Tables 4.2.6.8 and 6.1.1.4'
H H 0.0000 0.0000 'International Tables Vol C Tables 4.2.6.8 and 6.1.1.4'
N N 0.0061 0.0033 'International Tables Vol C Tables 4.2.6.8 and 6.1.1.4'
O O 0.0106 0.0060 'International Tables Vol C Tables 4.2.6.8 and 6.1.1.4'
Cu Cu 0.3201 1.2651 'International Tables Vol C Tables 4.2.6.8 and 6.1.1.4'
Br Br -0.2901 2.4595 'International Tables Vol C Tables 4.2.6.8 and 6.1.1.4'
Nd Nd -0.1943 3.0179 'International Tables Vol C Tables 4.2.6.8 and 6.1.1.4'

loop_
_geom_angle_atom_site_label_1
_geom_angle_atom_site_label_2
_geom_angle_atom_site_label_3
_geom_angle
_geom_angle_site_symmetry_1
_geom_angle_site_symmetry_3
O2 Nd1 O1W 139.19(12) . .
O2 Nd1 O2W 71.58(11) . .
O2 Nd1 O4 73.26(12) . .
O2 Nd1 O3 73.40(12) . .
O2 Nd1 O5 147.14(11) . 4_556
O2 Nd1 O5 115.19(10) . 8_556
O2 Nd1 O6 76.67(11) . 8_556
O2 Nd1 C17 98.95(12) . 8_556
O1W Nd1 O2W 69.87(11) . .
O1W Nd1 O4 138.36(12) . .
O1W Nd1 O3 143.36(12) . .
O1W Nd1 O5 73.07(11) . 4_556
O1W Nd1 O5 68.81(11) . 8_556
O1W Nd1 C17 67.47(13) . 8_556
O2W Nd1 O3 126.97(11) . .
O2W Nd1 O5 111.82(10) . 8_556
O2W Nd1 C17 88.67(12) . 8_556
O4 Nd1 O2W 142.78(11) . .
O4 Nd1 O3 50.49(14) . .
O4 Nd1 O5 73.14(11) . 8_556
O4 Nd1 C17 85.04(14) . 8_556
O3 Nd1 O5 118.71(12) . 8_556
O3 Nd1 C17 135.45(14) . 8_556
O5 Nd1 O2W 141.00(11) 4_556 .
O5 Nd1 O4 75.49(11) 4_556 .
O5 Nd1 O3 79.07(11) 4_556 .
O5 Nd1 O5 63.79(11) 4_556 8_556
O5 Nd1 C17 25.35(10) 8_556 8_556
O5 Nd1 C17 88.16(12) 4_556 8_556
O6 Nd1 O1W 78.94(12) 8_556 .
O6 Nd1 O2W 71.52(12) 8_556 .
O6 Nd1 O4 88.92(14) 8_556 .
O6 Nd1 O3 134.86(14) 8_556 .
O6 Nd1 O5 112.78(10) 8_556 4_556
O6 Nd1 O5 49.18(10) 8_556 8_556
O6 Nd1 C17 24.77(11) 8_556 8_556
O1 Nd1 O2 100.61(12) 5_677 .
O1 Nd1 O1W 81.27(12) 5_677 .
O1 Nd1 O2W 74.01(12) 5_677 .
O1 Nd1 O4 124.80(14) 5_677 .
O1 Nd1 O3 74.82(14) 5_677 .
O1 Nd1 O5 88.94(11) 5_677 4_556
O1 Nd1 O5 143.88(11) 5_677 8_556
O1 Nd1 O6 144.42(13) 5_677 8_556
O1 Nd1 C17 148.05(13) 5_677 8_556
N2 Cu3 Cu3 147.88(14) . 2_556
N2 Cu3 N3 114.6(2) . .
N2 Cu3 Br2 114.60(13) . .
N2 Cu3 Br2 109.06(14) . 2_556
N3 Cu3 Cu3 97.39(13) . 2_556
N3 Cu3 Br2 108.34(13) . 2_556
N3 Cu3 Br2 104.74(13) . .
Br2 Cu3 Cu3 55.49(3) . 2_556
Br2 Cu3 Cu3 54.85(3) 2_556 2_556
Br2 Cu3 Br2 104.88(4) . 2_556
C1 O2 Nd1 130.5(3) . .
O2 C1 C2 116.9(4) . .
O1 C1 O2 124.3(4) . .
O1 C1 C2 118.8(4) . .
C2 C3 C4 126.9(5) . .
C8 C4 C3 121.7(5) . .
C8 C4 C5 117.4(5) . .
C5 C4 C3 120.9(5) . .
C3 C2 C1 124.6(5) . .
C7 N1 C8 116.8(5) . .
N1 C7 C6 122.7(5) . .
N1 C8 C4 124.5(5) . .
N3 C24 C20 124.2(5) . .
C22 C21 C20 119.0(7) . .
C24 C20 C21 116.9(5) . .
C24 C20 C19 121.4(5) . .
C21 C20 C19 121.7(5) . .
C16 N2 Cu3 122.0(4) . .
C15 N2 Cu3 122.2(4) . .
C15 N2 C16 115.7(5) . .
C10 C11 C12 125.5(8) . .
C16 C12 C11 124.0(7) . .
C16 C12 C13 117.0(6) . .
C13 C12 C11 119.0(7) . .
N2 C16 C12 125.3(6) . .
N2 C15 C14 123.0(6) . .
C4 C5 C6 117.9(5) . .
C13 C14 C15 120.0(7) . .
C24 N3 Cu3 119.0(4) . .
C23 N3 Cu3 124.0(4) . .
C23 N3 C24 116.8(5) . .
N3 C23 C22 123.3(6) . .
C23 C22 C21 119.8(6) . .
C14 C13 C12 118.9(7) . .
Cu3 Br2 Cu3 69.66(4) . 2_556
C11 C10 C9 123.0(8) . .
C19 C18 C17 122.7(5) . .
C18 C19 C20 127.2(5) . .
O4 C9 C10 114.9(6) . .
O4 C9 O3 122.0(5) . .
O3 C9 C10 123.2(6) . .
C9 O4 Nd1 96.0(4) . .
C9 O3 Nd1 91.5(3) . .
Nd1 O5 Nd1 116.21(11) 4_546 8_455
C17 O5 Nd1 85.7(3) . 8_455
C17 O5 Nd1 152.6(3) . 4_546
C17 O6 Nd1 100.2(3) . 8_455
C18 C17 Nd1 155.9(4) . 8_455
O5 C17 Nd1 69.0(2) . 8_455
O5 C17 C18 119.2(4) . .
O6 C17 Nd1 55.0(2) . 8_455
O6 C17 C18 120.2(4) . .
O6 C17 O5 120.4(4) . .
C1 O1 Nd1 176.3(3) . 5_677
C7 C6 C5 120.7(6) . .

loop_
_geom_bond_atom_site_label_1
_geom_bond_atom_site_label_2
_geom_bond_distance
_geom_bond_site_symmetry_2
Nd1 O2 2.433(3) .
Nd1 O1W 2.475(3) .
Nd1 O2W 2.581(3) .
Nd1 O4 2.511(4) .
Nd1 O3 2.597(4) .
Nd1 O5 2.485(3) 4_556
Nd1 O5 2.774(3) 8_556
Nd1 O6 2.467(3) 8_556
Nd1 C17 2.963(4) 8_556
Nd1 O1 2.331(3) 5_677
Cu3 Cu3 2.8775(17) 2_556
Cu3 N2 2.024(5) .
Cu3 N3 2.043(5) .
Cu3 Br2 2.5290(11) 2_556
Cu3 Br2 2.5092(10) .
O2 C1 1.256(5) .
C1 C2 1.489(6) .
C1 O1 1.246(5) .
C3 C4 1.482(7) .
C3 C2 1.283(6) .
C4 C8 1.377(7) .
C4 C5 1.378(7) .
N1 C7 1.330(7) .
N1 C8 1.338(6) .
C7 C6 1.343(8) .
C24 C20 1.385(7) .
C24 N3 1.350(7) .
C21 C20 1.392(7) .
C21 C22 1.371(9) .
C20 C19 1.461(7) .
N2 C16 1.332(7) .
N2 C15 1.330(7) .
C11 C12 1.498(9) .
C11 C10 1.197(9) .
C12 C16 1.381(9) .
C12 C13 1.391(11) .
C15 C14 1.391(10) .
C5 C6 1.388(7) .
C14 C13 1.339(9) .
N3 C23 1.325(7) .
C23 C22 1.365(9) .
Br2 Cu3 2.5288(11) 2_556
C10 C9 1.557(9) .
C18 C19 1.312(7) .
C18 C17 1.459(6) .
C9 O4 1.238(7) .
C9 O3 1.255(8) .
O5 Nd1 2.774(3) 8_455
O5 Nd1 2.485(3) 4_546
O5 C17 1.272(5) .
O6 Nd1 2.467(3) 8_455
O6 C17 1.262(5) .
C17 Nd1 2.963(4) 8_455
O1 Nd1 2.331(3) 5_677
